data_7710717
loop_
_publ_author_name
'Leng, Ji-Dong'
'Hua, Qiu-Yan'
'Liu, Wen-Ting'
'Tao, Ze-Xian'
'Tan, Nai-Wen'
'Wang, Yu-Fei'
'Lin, Wei-Quan'

_publ_section_title
;
 Slow magnetic relaxation of mononuclear complexes based on uncommon
 Kramers lanthanide ions CeIII, SmIII and YbIII
;
_journal_name_full 'Dalton Transactions'
_journal_paper_doi 10.1039/D2DT00766E
_journal_year 2022
_chemical_formula_moiety 'C60 H48 Cl3 O4 P4 Sm'
_chemical_formula_sum 'C60 H48 Cl3 O4 P4 Sm'
_chemical_formula_weight 1213.56
_space_group_crystal_system triclinic
_space_group_IT_number 2
_space_group_name_Hall '-P 1'
_space_group_name_H-M_alt 'P -1'
_atom_sites_solution_hydrogens geom
_atom_sites_solution_primary dual
_audit_creation_date 2019-07-26
_audit_creation_method
;
Olex2 1.2
(compiled 2018.05.29 svn.r3508 for OlexSys, GUI svn.r5506)
;
_audit_update_record
;
2019-08-02 deposited with the CCDC.	2022-07-04 downloaded from the CCDC.
;
_cell_angle_alpha 98.8240(10)
_cell_angle_beta 93.9410(10)
_cell_angle_gamma 114.9520(10)
_cell_formula_units_Z 2
_cell_length_a 11.3010(2)
_cell_length_b 12.4404(2)
_cell_length_c 22.2903(2)
_cell_measurement_reflns_used 26947
_cell_measurement_temperature 100(8)
_cell_measurement_theta_max 76.4680
_cell_measurement_theta_min 3.9780
_cell_volume 2776.32(8)
_computing_cell_refinement 'CrysAlisPro 1.171.40.25a (Rigaku OD, 2018)'
_computing_data_collection 'CrysAlisPro 1.171.40.25a (Rigaku OD, 2018)'
_computing_data_reduction 'CrysAlisPro 1.171.40.25a (Rigaku OD, 2018)'
_computing_molecular_graphics 'Olex2 (Dolomanov et al., 2009)'
_computing_publication_material 'Olex2 (Dolomanov et al., 2009)'
_computing_structure_refinement 'ShelXL (Sheldrick, 2015)'
_computing_structure_solution 'ShelXT (Sheldrick, 2015)'
_diffrn_ambient_environment N~2~
_diffrn_ambient_temperature 105(8)
_diffrn_detector 'CCD plate'
_diffrn_detector_area_resol_mean 10.0000
_diffrn_detector_type HyPix
_diffrn_measured_fraction_theta_full 0.995
_diffrn_measured_fraction_theta_max 0.959
_diffrn_measurement_details
;
List of Runs (angles in degrees, time in seconds):

  # Type    Start    End  Width  t~exp~   \w     \q     \k     \f   Frames
#--------------------------------------------------------------------------
  1  \w    -28.00  23.00   0.50    0.08    --   46.62 -10.00  57.00  102
  2  \w     35.00  69.00   0.50    0.40    --  106.69 -61.00  30.00   68
  3  \w     41.00 108.00   0.50    0.40    --  106.69 -94.00  90.00  134
  4  \w     77.00 115.00   0.50    0.40    --  106.69-125.00  90.00   76
  5  \w     54.00 116.00   0.50    0.40    --  106.69-125.00  30.00  124
  6  \w     79.00 105.00   0.50    0.40    --  106.69-125.00 -60.00   52
  7  \w     86.00 113.00   0.50    0.40    --  106.69-125.00-150.00   54
  8  \w     38.00  94.00   0.50    0.08    --   46.62-125.00   0.00  112
  9  \w     35.00  73.00   0.50    0.40    --  106.69 -61.00   0.00   76
 10  \w     34.00 108.00   0.50    0.40    --  106.69 -77.00 -60.00  148
 11  \w     79.00 108.00   0.50    0.08    --   46.62  10.00-129.00   58
 12  \w    105.00 176.00   0.50    0.40    --  106.69  10.00-129.00  142
 13  \w    144.00 177.00   0.50    0.40    --  106.69  61.00 -90.00   66
 14  \w    130.00 156.00   0.50    0.40    --  106.69  45.00 -30.00   52
 15  \w    103.00 149.00   0.50    0.40    --  106.69  45.00 -90.00   92
 16  \w     97.00 177.00   0.50    0.40    --  106.69  45.00 -60.00  160
 17  \w     91.00 175.00   0.50    0.40    --  106.69 125.00 -60.00  168
 18  \w     91.00 141.00   0.50    0.40    --  106.69  61.00 -90.00  100
 19  \w     91.00 174.00   0.50    0.40    --  106.69  30.00   0.00  166
 20  \w     35.00  80.00   0.50    0.40    --  106.69-125.00-150.00   90
 21  \w     39.00 105.00   0.50    0.40    --  106.69 -77.00-150.00  132
 22  \w     36.00  71.00   0.50    0.40    --  106.69 -61.00-150.00   70
 23  \w     34.00  59.00   0.50    0.40    --  106.69 -61.00-180.00   50
 24  \w     24.00  74.00   0.50    0.08    --   46.62  10.00-129.00  100
 25  \w     39.00  83.00   0.50    0.40    --  106.69 -77.00   0.00   88
 26  \w     37.00  63.00   0.50    0.40    --  106.69 -61.00 120.00   52
 27  \w      5.00  78.00   0.50    0.08    --   46.62 -99.00-120.00  146
 28  \w    -22.00  28.00   0.50    0.08    --  -46.62  10.00-129.00  100
 29  \w    -24.00   7.00   0.50    0.08    --  -46.62  19.00 -90.00   62
 30  \w    -40.00 -13.00   0.50    0.08    --  -46.62  37.00 -60.00   54
 31  \w    -58.00 -29.00   0.50    0.40    -- -102.00 125.00  60.00   58
 32  \w    -63.00 -29.00   0.50    0.40    -- -102.00  61.00 150.00   68
 33  \w    -68.00 -43.00   0.50    0.40    -- -102.00  61.00  60.00   50
 34  \w    -99.00 -62.00   0.50    0.40    -- -102.00  77.00 150.00   74
 35  \w   -117.00 -92.00   0.50    0.40    -- -102.00 125.00  60.00   50
 36  \w    -93.00 -67.00   0.50    0.40    -- -102.00  77.00 -90.00   52
 37  \w    -57.00 -32.00   0.50    0.40    -- -102.00 125.00 -90.00   50
 38  \w   -114.00 -62.00   0.50    0.40    -- -102.00 125.00 -90.00  104
 39  \w   -122.00 -25.00   0.50    0.08    --  -46.62 -10.00  57.00  194
 40  \w   -110.00 -71.00   0.50    0.08    --  -46.62-125.00  60.00   78
 41  \w   -171.00 -83.00   0.50    0.40    -- -102.00 -10.00  57.00  176
;
_diffrn_measurement_device 'four-circle diffractometer'
_diffrn_measurement_device_type 'XtaLAB Synergy R, DW system, HyPix'
_diffrn_measurement_method '\w scans'
_diffrn_orient_matrix_type 'CrysAlisPro convention (1999,Acta A55,543-557)'
_diffrn_orient_matrix_UB_11 -0.1304742000
_diffrn_orient_matrix_UB_12 0.0113896000
_diffrn_orient_matrix_UB_13 -0.0078747000
_diffrn_orient_matrix_UB_21 0.0780613000
_diffrn_orient_matrix_UB_22 0.1378429000
_diffrn_orient_matrix_UB_23 0.0060586000
_diffrn_orient_matrix_UB_31 -0.0014460000
_diffrn_orient_matrix_UB_32 -0.0177541000
_diffrn_orient_matrix_UB_33 -0.0700286000
_diffrn_radiation_monochromator mirror
_diffrn_radiation_probe x-ray
_diffrn_radiation_type CuK\a
_diffrn_radiation_wavelength 1.54184
_diffrn_reflns_av_R_equivalents 0.0393
_diffrn_reflns_av_unetI/netI 0.0381
_diffrn_reflns_Laue_measured_fraction_full 0.995
_diffrn_reflns_Laue_measured_fraction_max 0.959
_diffrn_reflns_limit_h_max 14
_diffrn_reflns_limit_h_min -14
_diffrn_reflns_limit_k_max 15
_diffrn_reflns_limit_k_min -15
_diffrn_reflns_limit_l_max 17
_diffrn_reflns_limit_l_min -27
_diffrn_reflns_number 36235
_diffrn_reflns_point_group_measured_fraction_full 0.995
_diffrn_reflns_point_group_measured_fraction_max 0.959
_diffrn_reflns_theta_full 67.684
_diffrn_reflns_theta_max 76.820
_diffrn_reflns_theta_min 4.059
_diffrn_source 'Rotating-anode X-ray tube'
_diffrn_source_type 'Rigaku (Cu) X-ray Source'
_exptl_absorpt_coefficient_mu 10.725
_exptl_absorpt_correction_T_max 1.00000
_exptl_absorpt_correction_T_min 0.64592
_exptl_absorpt_correction_type multi-scan
_exptl_absorpt_process_details
;
CrysAlisPro 1.171.40.25a (Rigaku Oxford Diffraction, 2018)
Empirical absorption correction using spherical harmonics,
 implemented in SCALE3 ABSPACK scaling algorithm.
;
_exptl_crystal_colour colourless
_exptl_crystal_colour_primary colourless
_exptl_crystal_density_diffrn 1.452
_exptl_crystal_description block
_exptl_crystal_F_000 1226
_exptl_crystal_size_max 0.1
_exptl_crystal_size_mid 0.05
_exptl_crystal_size_min 0.05
_refine_diff_density_max 0.632
_refine_diff_density_min -0.706
_refine_diff_density_rms 0.076
_refine_ls_extinction_method none
_refine_ls_goodness_of_fit_ref 1.058
_refine_ls_hydrogen_treatment constr
_refine_ls_matrix_type full
_refine_ls_number_parameters 649
_refine_ls_number_reflns 11244
_refine_ls_number_restraints 0
_refine_ls_restrained_S_all 1.058
_refine_ls_R_factor_all 0.0312
_refine_ls_R_factor_gt 0.0303
_refine_ls_shift/su_max 0.002
_refine_ls_shift/su_mean 0.000
_refine_ls_structure_factor_coef Fsqd
_refine_ls_weighting_details 'w=1/[\s^2^(Fo^2^)+(0.0401P)^2^+2.1812P] where P=(Fo^2^+2Fc^2^)/3'
_refine_ls_weighting_scheme calc
_refine_ls_wR_factor_gt 0.0772
_refine_ls_wR_factor_ref 0.0777
_reflns_Friedel_coverage 0.000
_reflns_number_gt 10909
_reflns_number_total 11244
_reflns_threshold_expression 'I > 2\s(I)'
_cod_data_source_file d2dt00766e2.cif
_cod_data_source_block yrc022501_smcl3(dppbo)_sq
_cod_original_cell_volume 2776.32(7)
_cod_database_code 7710717
_shelx_shelxl_version_number 2018/1
_chemical_oxdiff_formula 'Sm C H O Cl P'
_shelx_space_group_comment
;
The symmetry employed for this shelxl refinement is uniquely defined
by the following loop, which should always be used as a source of
symmetry information in preference to the above space-group names.
They are only intended as comments.
;
_reflns_odcompleteness_completeness 99.91
_reflns_odcompleteness_iscentric 1
_reflns_odcompleteness_theta 66.97
_olex2_refinement_description
;
1. Fixed Uiso
 At 1.2 times of:
  All C(H) groups
2.a Aromatic/amide H refined with riding coordinates:
 C42(H42), C59(H59), C58(H58), C39(H39), C33(H33), C24(H24), C56(H56),
 C47(H47), C41(H41), C57(H57), C44(H44), C36(H36), C10(H10), C38(H38), C46(H46),
  C60(H60), C50(H50), C29(H29), C28(H28), C20(H20), C51(H51), C40(H40),
 C30(H30), C32(H32), C11(H11), C35(H35), C26(H26), C54(H54), C8(H8), C34(H34),
 C9(H9), C45(H45), C52(H52), C17(H17), C12(H12), C14(H14), C22(H22), C53(H53),
 C15(H15), C27(H27), C16(H16), C21(H21), C23(H23), C2(H2), C6(H6), C4(H4),
 C5(H5), C3(H3)
;
_olex2_submission_special_instructions 'No special instructions were received'
_oxdiff_exptl_absorpt_empirical_details
;
Empirical correction (ABSPACK) includes:
- Absorption correction using spherical harmonics
- Frame scaling
;
_oxdiff_exptl_absorpt_empirical_full_max 1.683
_oxdiff_exptl_absorpt_empirical_full_min 0.713

loop_
_space_group_symop_operation_xyz
'x, y, z'
'-x, -y, -z'

loop_
_atom_site_label
_atom_site_type_symbol
_atom_site_fract_x
_atom_site_fract_y
_atom_site_fract_z
_atom_site_U_iso_or_equiv
_atom_site_adp_type
_atom_site_occupancy
_atom_site_site_symmetry_order
_atom_site_calc_flag
_atom_site_refinement_flags_posn
_atom_site_refinement_flags_adp
_atom_site_refinement_flags_occupancy
_atom_site_disorder_assembly
_atom_site_disorder_group
Sm1 Sm 0.20711(2) 0.66895(2) 0.26869(2) 0.01415(5) Uani 1 1 d . . . . .
P3 P 0.23480(6) 0.45599(5) 0.13819(3) 0.01466(12) Uani 1 1 d . . . . .
P4 P 0.39545(6) 0.76964(5) 0.13859(3) 0.01508(12) Uani 1 1 d . . . . .
Cl2 Cl -0.01630(7) 0.47258(6) 0.27796(3) 0.02812(14) Uani 1 1 d . . . . .
P2 P 0.33331(6) 1.00860(6) 0.32607(3) 0.01607(12) Uani 1 1 d . . . . .
Cl3 Cl 0.42353(7) 0.66304(6) 0.32842(3) 0.02654(14) Uani 1 1 d . . . . .
Cl1 Cl 0.04090(6) 0.69098(6) 0.18084(3) 0.02422(13) Uani 1 1 d . . . . .
P1 P 0.15088(6) 0.80325(6) 0.41520(3) 0.01852(13) Uani 1 1 d . . . . .
O2 O 0.25807(18) 0.87717(16) 0.29682(8) 0.0183(4) Uani 1 1 d . . . . .
O3 O 0.21497(18) 0.51464(16) 0.19760(8) 0.0181(4) Uani 1 1 d . . . . .
O1 O 0.18404(19) 0.71829(17) 0.37252(8) 0.0201(4) Uani 1 1 d . . . . .
O4 O 0.36487(18) 0.75567(16) 0.20170(8) 0.0182(4) Uani 1 1 d . . . . .
C43 C 0.2205(2) 0.5266(2) 0.07374(12) 0.0161(5) Uani 1 1 d . . . . .
C48 C 0.2769(2) 0.6534(2) 0.07574(11) 0.0163(5) Uani 1 1 d . . . . .
C19 C 0.2441(3) 1.0923(3) 0.30689(12) 0.0208(5) Uani 1 1 d . . . . .
C49 C 0.4081(3) 0.9131(2) 0.12463(12) 0.0185(5) Uani 1 1 d . . . . .
C42 C 0.4595(3) 0.4556(2) 0.09231(13) 0.0204(5) Uani 1 1 d . . . . .
H42 H 0.421017 0.455657 0.054086 0.025 Uiso 1 1 calc R . . . .
C31 C 0.1068(3) 0.3031(2) 0.11895(12) 0.0185(5) Uani 1 1 d . . . . .
C25 C 0.4938(3) 1.0752(2) 0.30265(12) 0.0195(5) Uani 1 1 d . . . . .
C59 C 0.7079(3) 0.7517(2) 0.06298(13) 0.0212(5) Uani 1 1 d . . . . .
H59 H 0.733367 0.745061 0.024315 0.025 Uiso 1 1 calc R . . . .
C58 C 0.7911(3) 0.7603(3) 0.11400(14) 0.0240(6) Uani 1 1 d . . . . .
H58 H 0.871933 0.759434 0.109513 0.029 Uiso 1 1 calc R . . . .
C13 C 0.2880(3) 0.9521(3) 0.44539(12) 0.0208(5) Uani 1 1 d . . . . .
C39 C 0.5745(3) 0.4536(3) 0.20643(14) 0.0264(6) Uani 1 1 d . . . . .
H39 H 0.612626 0.451767 0.244362 0.032 Uiso 1 1 calc R . . . .
C33 C -0.1197(3) 0.1709(3) 0.12382(14) 0.0283(6) Uani 1 1 d . . . . .
H33 H -0.201020 0.159320 0.135414 0.034 Uiso 1 1 calc R . . . .
C55 C 0.5502(3) 0.7644(2) 0.12730(12) 0.0182(5) Uani 1 1 d . . . . .
C24 C 0.1275(3) 1.0310(3) 0.26542(13) 0.0247(6) Uani 1 1 d . . . . .
H24 H 0.095536 0.948584 0.249674 0.030 Uiso 1 1 calc R . . . .
C56 C 0.6330(3) 0.7719(2) 0.17854(12) 0.0206(5) Uani 1 1 d . . . . .
H56 H 0.607700 0.778060 0.217270 0.025 Uiso 1 1 calc R . . . .
C47 C 0.2507(3) 0.6933(2) 0.02354(12) 0.0188(5) Uani 1 1 d . . . . .
H47 H 0.284091 0.776088 0.024843 0.023 Uiso 1 1 calc R . . . .
C41 C 0.5833(3) 0.4572(3) 0.09910(14) 0.0254(6) Uani 1 1 d . . . . .
H41 H 0.627581 0.458520 0.065353 0.030 Uiso 1 1 calc R . . . .
C57 C 0.7536(3) 0.7703(3) 0.17178(13) 0.0237(6) Uani 1 1 d . . . . .
H57 H 0.809258 0.775826 0.206049 0.028 Uiso 1 1 calc R . . . .
C44 C 0.1445(3) 0.4480(2) 0.01913(12) 0.0191(5) Uani 1 1 d . . . . .
H44 H 0.107148 0.364953 0.017582 0.023 Uiso 1 1 calc R . . . .
C18 C 0.3639(3) 1.0336(2) 0.40925(12) 0.0197(5) Uani 1 1 d . . . . .
C7 C 0.0156(3) 0.8270(3) 0.38374(12) 0.0210(5) Uani 1 1 d . . . . .
C36 C 0.1241(3) 0.2042(3) 0.08972(13) 0.0242(6) Uani 1 1 d . . . . .
H36 H 0.205497 0.215102 0.078485 0.029 Uiso 1 1 calc R . . . .
C37 C 0.3928(3) 0.4538(2) 0.14284(12) 0.0182(5) Uani 1 1 d . . . . .
C10 C -0.2167(3) 0.8412(3) 0.34832(14) 0.0307(7) Uani 1 1 d . . . . .
H10 H -0.295451 0.845203 0.337422 0.037 Uiso 1 1 calc R . . . .
C38 C 0.4504(3) 0.4529(2) 0.20027(13) 0.0221(5) Uani 1 1 d . . . . .
H38 H 0.406329 0.451797 0.234075 0.027 Uiso 1 1 calc R . . . .
C1 C 0.0975(3) 0.7387(3) 0.48103(13) 0.0314(7) Uani 1 1 d . . . . .
C46 C 0.1761(3) 0.6133(3) -0.03047(12) 0.0203(5) Uani 1 1 d . . . . .
H46 H 0.161976 0.642698 -0.064828 0.024 Uiso 1 1 calc R . . . .
C60 C 0.5872(3) 0.7529(2) 0.06883(12) 0.0185(5) Uani 1 1 d . . . . .
H60 H 0.531433 0.746209 0.034337 0.022 Uiso 1 1 calc R . . . .
C50 C 0.3148(3) 0.9497(3) 0.14705(13) 0.0237(6) Uani 1 1 d . . . . .
H50 H 0.249308 0.899836 0.166715 0.028 Uiso 1 1 calc R . . . .
C29 C 0.6939(3) 1.0573(3) 0.28751(14) 0.0273(6) Uani 1 1 d . . . . .
H29 H 0.743244 1.013443 0.287571 0.033 Uiso 1 1 calc R . . . .
C28 C 0.7462(3) 1.1692(3) 0.27102(14) 0.0277(6) Uani 1 1 d . . . . .
H28 H 0.831905 1.202266 0.261946 0.033 Uiso 1 1 calc R . . . .
C20 C 0.2905(3) 1.2161(3) 0.33118(15) 0.0278(6) Uani 1 1 d . . . . .
H20 H 0.366356 1.256406 0.360117 0.033 Uiso 1 1 calc R . . . .
C51 C 0.3208(3) 1.0602(3) 0.13969(14) 0.0285(6) Uani 1 1 d . . . . .
H51 H 0.258961 1.084357 0.154397 0.034 Uiso 1 1 calc R . . . .
C40 C 0.6415(3) 0.4570(3) 0.15611(15) 0.0275(6) Uani 1 1 d . . . . .
H40 H 0.724963 0.459092 0.160581 0.033 Uiso 1 1 calc R . . . .
C30 C 0.5686(3) 1.0100(3) 0.30393(13) 0.0234(6) Uani 1 1 d . . . . .
H30 H 0.534436 0.935416 0.315708 0.028 Uiso 1 1 calc R . . . .
C32 C -0.0153(3) 0.2859(3) 0.13694(13) 0.0224(5) Uani 1 1 d . . . . .
H32 H -0.026253 0.351229 0.157541 0.027 Uiso 1 1 calc R . . . .
C11 C -0.2071(3) 0.7343(3) 0.33056(15) 0.0311(7) Uani 1 1 d . . . . .
H11 H -0.278964 0.667177 0.307176 0.037 Uiso 1 1 calc R . . . .
C35 C 0.0185(4) 0.0891(3) 0.07749(15) 0.0326(7) Uani 1 1 d . . . . .
H35 H 0.029781 0.022840 0.058499 0.039 Uiso 1 1 calc R . . . .
C26 C 0.5444(3) 1.1846(3) 0.28337(16) 0.0308(7) Uani 1 1 d . . . . .
H26 H 0.493447 1.226565 0.280691 0.037 Uiso 1 1 calc R . . . .
C54 C 0.5051(3) 0.9888(3) 0.09557(14) 0.0245(6) Uani 1 1 d . . . . .
H54 H 0.567348 0.965202 0.080816 0.029 Uiso 1 1 calc R . . . .
C8 C 0.0061(3) 0.9357(3) 0.40014(15) 0.0286(6) Uani 1 1 d . . . . .
H8 H 0.077751 1.003569 0.423121 0.034 Uiso 1 1 calc R . . . .
C34 C -0.1036(3) 0.0730(3) 0.09355(15) 0.0332(7) Uani 1 1 d . . . . .
H34 H -0.174614 -0.003446 0.083985 0.040 Uiso 1 1 calc R . . . .
C9 C -0.1101(3) 0.9425(3) 0.38220(15) 0.0312(7) Uani 1 1 d . . . . .
H9 H -0.116292 1.015026 0.392932 0.037 Uiso 1 1 calc R . . . .
C45 C 0.1233(3) 0.4902(3) -0.03295(12) 0.0197(5) Uani 1 1 d . . . . .
H45 H 0.074029 0.436097 -0.068995 0.024 Uiso 1 1 calc R . . . .
C52 C 0.4185(3) 1.1356(3) 0.11055(14) 0.0270(6) Uani 1 1 d . . . . .
H52 H 0.422174 1.209983 0.106002 0.032 Uiso 1 1 calc R . . . .
C17 C 0.4666(3) 1.1444(3) 0.43857(14) 0.0273(6) Uani 1 1 d . . . . .
H17 H 0.517937 1.196923 0.415070 0.033 Uiso 1 1 calc R . . . .
C12 C -0.0910(3) 0.7262(3) 0.34732(14) 0.0266(6) Uani 1 1 d . . . . .
H12 H -0.084093 0.654587 0.334509 0.032 Uiso 1 1 calc R . . . .
C14 C 0.3209(3) 0.9875(3) 0.50937(13) 0.0280(6) Uani 1 1 d . . . . .
H14 H 0.274293 0.934316 0.533692 0.034 Uiso 1 1 calc R . . . .
C22 C 0.1069(4) 1.2177(3) 0.27030(15) 0.0340(7) Uani 1 1 d . . . . .
H22 H 0.061689 1.259704 0.257621 0.041 Uiso 1 1 calc R . . . .
C53 C 0.5103(3) 1.0995(3) 0.08827(15) 0.0293(6) Uani 1 1 d . . . . .
H53 H 0.575403 1.149387 0.068454 0.035 Uiso 1 1 calc R . . . .
C15 C 0.4206(3) 1.0990(3) 0.53731(14) 0.0341(7) Uani 1 1 d . . . . .
H15 H 0.438212 1.120840 0.579924 0.041 Uiso 1 1 calc R . . . .
C27 C 0.6706(3) 1.2315(3) 0.26811(17) 0.0348(7) Uani 1 1 d . . . . .
H27 H 0.704612 1.305543 0.255805 0.042 Uiso 1 1 calc R . . . .
C16 C 0.4940(3) 1.1782(3) 0.50266(15) 0.0335(7) Uani 1 1 d . . . . .
H16 H 0.561107 1.253373 0.521576 0.040 Uiso 1 1 calc R . . . .
C21 C 0.2227(3) 1.2783(3) 0.31189(16) 0.0319(7) Uani 1 1 d . . . . .
H21 H 0.255103 1.361053 0.326912 0.038 Uiso 1 1 calc R . . . .
C23 C 0.0590(3) 1.0947(3) 0.24775(14) 0.0315(7) Uani 1 1 d . . . . .
H23 H -0.019606 1.053966 0.220557 0.038 Uiso 1 1 calc R . . . .
C2 C 0.0066(5) 0.7627(4) 0.51333(18) 0.0536(11) Uani 1 1 d . . . . .
H2 H -0.031226 0.809621 0.499609 0.064 Uiso 1 1 calc R . . . .
C6 C 0.1500(4) 0.6659(4) 0.5003(2) 0.0532(11) Uani 1 1 d . . . . .
H6 H 0.207221 0.646106 0.478087 0.064 Uiso 1 1 calc R . . . .
C4 C 0.0260(6) 0.6485(5) 0.5851(2) 0.0775(19) Uani 1 1 d . . . . .
H4 H 0.002107 0.618159 0.620286 0.093 Uiso 1 1 calc R . . . .
C5 C 0.1156(5) 0.6219(5) 0.5542(2) 0.0759(18) Uani 1 1 d . . . . .
H5 H 0.152694 0.575258 0.568950 0.091 Uiso 1 1 calc R . . . .
C3 C -0.0267(6) 0.7172(5) 0.5652(2) 0.0759(18) Uani 1 1 d . . . . .
H3 H -0.086479 0.734111 0.586679 0.091 Uiso 1 1 calc R . . . .

loop_
_atom_site_aniso_label
_atom_site_aniso_U_11
_atom_site_aniso_U_22
_atom_site_aniso_U_33
_atom_site_aniso_U_23
_atom_site_aniso_U_13
_atom_site_aniso_U_12
Sm1 0.01433(7) 0.01271(7) 0.01527(7) 0.00222(5) 0.00394(5) 0.00574(5)
P3 0.0156(3) 0.0123(3) 0.0169(3) 0.0026(2) 0.0037(2) 0.0068(2)
P4 0.0149(3) 0.0130(3) 0.0174(3) 0.0036(2) 0.0044(2) 0.0057(2)
Cl2 0.0272(3) 0.0184(3) 0.0341(3) 0.0047(3) 0.0143(3) 0.0043(3)
P2 0.0143(3) 0.0135(3) 0.0192(3) 0.0017(2) 0.0039(2) 0.0052(2)
Cl3 0.0242(3) 0.0322(3) 0.0244(3) -0.0010(3) -0.0017(2) 0.0164(3)
Cl1 0.0233(3) 0.0243(3) 0.0235(3) 0.0012(2) -0.0036(2) 0.0112(3)
P1 0.0176(3) 0.0206(3) 0.0153(3) 0.0021(2) 0.0053(2) 0.0065(3)
O2 0.0205(9) 0.0137(8) 0.0191(9) 0.0014(7) 0.0029(7) 0.0065(7)
O3 0.0216(9) 0.0146(8) 0.0193(9) 0.0023(7) 0.0050(7) 0.0091(7)
O1 0.0244(10) 0.0207(9) 0.0188(9) 0.0045(7) 0.0066(7) 0.0126(8)
O4 0.0181(9) 0.0158(9) 0.0195(9) 0.0035(7) 0.0054(7) 0.0060(7)
C43 0.0139(11) 0.0177(12) 0.0187(12) 0.0043(10) 0.0049(9) 0.0081(10)
C48 0.0137(11) 0.0176(12) 0.0181(12) 0.0022(10) 0.0043(9) 0.0074(10)
C19 0.0201(13) 0.0220(13) 0.0234(13) 0.0052(11) 0.0103(10) 0.0109(11)
C49 0.0205(12) 0.0159(12) 0.0200(12) 0.0048(10) 0.0043(10) 0.0081(10)
C42 0.0199(13) 0.0164(12) 0.0250(13) 0.0039(10) 0.0066(10) 0.0076(10)
C31 0.0223(13) 0.0152(12) 0.0169(12) 0.0038(10) 0.0021(10) 0.0071(10)
C25 0.0200(13) 0.0191(13) 0.0201(12) 0.0028(10) 0.0047(10) 0.0092(11)
C59 0.0207(13) 0.0157(12) 0.0260(13) 0.0021(10) 0.0078(11) 0.0069(10)
C58 0.0191(13) 0.0210(13) 0.0347(15) 0.0059(11) 0.0079(11) 0.0107(11)
C13 0.0174(12) 0.0246(14) 0.0186(12) -0.0007(10) 0.0039(10) 0.0090(11)
C39 0.0256(14) 0.0204(13) 0.0339(15) 0.0042(12) -0.0017(12) 0.0120(12)
C33 0.0207(14) 0.0277(15) 0.0326(15) 0.0117(12) 0.0001(12) 0.0056(12)
C55 0.0194(12) 0.0116(11) 0.0224(12) 0.0030(9) 0.0030(10) 0.0059(10)
C24 0.0234(14) 0.0301(15) 0.0235(13) 0.0081(11) 0.0074(11) 0.0130(12)
C56 0.0232(13) 0.0172(12) 0.0208(13) 0.0018(10) 0.0025(10) 0.0089(11)
C47 0.0179(12) 0.0194(13) 0.0213(12) 0.0068(10) 0.0067(10) 0.0089(10)
C41 0.0224(14) 0.0211(14) 0.0368(16) 0.0075(12) 0.0112(12) 0.0119(11)
C57 0.0210(13) 0.0211(13) 0.0276(14) 0.0021(11) -0.0014(11) 0.0097(11)
C44 0.0175(12) 0.0189(13) 0.0205(12) 0.0023(10) 0.0044(10) 0.0078(10)
C18 0.0167(12) 0.0210(13) 0.0209(12) 0.0006(10) 0.0043(10) 0.0088(11)
C7 0.0162(12) 0.0231(13) 0.0211(13) 0.0016(11) 0.0049(10) 0.0068(11)
C36 0.0300(15) 0.0174(13) 0.0245(13) 0.0036(11) 0.0044(11) 0.0101(12)
C37 0.0189(12) 0.0120(11) 0.0251(13) 0.0045(10) 0.0049(10) 0.0076(10)
C10 0.0256(15) 0.0376(17) 0.0317(16) 0.0026(13) 0.0047(12) 0.0180(14)
C38 0.0253(14) 0.0174(13) 0.0248(13) 0.0040(10) 0.0033(11) 0.0106(11)
C1 0.0305(16) 0.0302(16) 0.0192(13) 0.0036(12) 0.0035(12) 0.0002(13)
C46 0.0177(12) 0.0268(14) 0.0196(12) 0.0067(11) 0.0037(10) 0.0121(11)
C60 0.0178(12) 0.0166(12) 0.0211(12) 0.0049(10) 0.0045(10) 0.0069(10)
C50 0.0284(14) 0.0198(13) 0.0277(14) 0.0081(11) 0.0130(12) 0.0128(12)
C29 0.0195(13) 0.0278(15) 0.0376(16) 0.0069(12) 0.0066(12) 0.0127(12)
C28 0.0167(13) 0.0285(15) 0.0376(16) 0.0097(13) 0.0112(11) 0.0074(11)
C20 0.0289(15) 0.0225(14) 0.0365(16) 0.0052(12) 0.0121(13) 0.0147(12)
C51 0.0346(16) 0.0268(15) 0.0342(16) 0.0106(12) 0.0127(13) 0.0204(13)
C40 0.0193(13) 0.0208(14) 0.0465(18) 0.0064(12) 0.0043(12) 0.0127(11)
C30 0.0217(13) 0.0192(13) 0.0302(14) 0.0070(11) 0.0068(11) 0.0087(11)
C32 0.0224(13) 0.0217(13) 0.0224(13) 0.0050(11) 0.0022(11) 0.0091(11)
C11 0.0217(14) 0.0279(15) 0.0345(16) -0.0020(13) -0.0054(12) 0.0064(12)
C35 0.0445(19) 0.0168(14) 0.0308(15) -0.0001(12) -0.0012(14) 0.0106(13)
C26 0.0238(15) 0.0270(15) 0.0498(19) 0.0174(14) 0.0121(13) 0.0147(13)
C54 0.0196(13) 0.0207(14) 0.0354(15) 0.0086(12) 0.0087(12) 0.0092(11)
C8 0.0236(14) 0.0245(15) 0.0342(16) -0.0036(12) 0.0057(12) 0.0101(12)
C34 0.0326(16) 0.0155(13) 0.0378(17) 0.0054(12) -0.0063(13) -0.0008(12)
C9 0.0268(15) 0.0266(15) 0.0410(17) -0.0010(13) 0.0071(13) 0.0147(13)
C45 0.0153(12) 0.0260(14) 0.0186(12) 0.0016(10) 0.0036(10) 0.0108(11)
C52 0.0320(16) 0.0168(13) 0.0339(15) 0.0083(11) 0.0055(12) 0.0112(12)
C17 0.0205(13) 0.0279(15) 0.0262(14) -0.0023(12) 0.0041(11) 0.0063(12)
C12 0.0254(14) 0.0216(14) 0.0286(14) -0.0022(11) 0.0007(12) 0.0093(12)
C14 0.0246(14) 0.0367(17) 0.0192(13) 0.0017(12) 0.0052(11) 0.0112(13)
C22 0.0417(18) 0.047(2) 0.0369(17) 0.0226(15) 0.0221(15) 0.0344(17)
C53 0.0250(15) 0.0206(14) 0.0429(17) 0.0151(13) 0.0104(13) 0.0067(12)
C15 0.0282(16) 0.0437(19) 0.0196(14) -0.0082(13) 0.0004(12) 0.0109(14)
C27 0.0245(15) 0.0296(16) 0.057(2) 0.0237(15) 0.0154(14) 0.0118(13)
C16 0.0230(15) 0.0326(17) 0.0282(15) -0.0092(13) 0.0000(12) 0.0022(13)
C21 0.0403(18) 0.0297(16) 0.0413(17) 0.0144(14) 0.0228(15) 0.0252(14)
C23 0.0262(15) 0.051(2) 0.0288(15) 0.0145(14) 0.0090(12) 0.0246(15)
C2 0.065(3) 0.045(2) 0.039(2) 0.0051(17) 0.036(2) 0.011(2)
C6 0.0343(19) 0.060(3) 0.054(2) 0.035(2) -0.0005(17) 0.0028(18)
C4 0.087(4) 0.068(3) 0.029(2) 0.018(2) 0.013(2) -0.016(3)
C5 0.058(3) 0.081(4) 0.064(3) 0.050(3) -0.010(2) -0.003(3)
C3 0.103(4) 0.056(3) 0.040(2) 0.007(2) 0.043(3) 0.004(3)

loop_
_atom_type_symbol
_atom_type_description
_atom_type_scat_dispersion_real
_atom_type_scat_dispersion_imag
_atom_type_scat_source
C C 0.0181 0.0091 'International Tables Vol C Tables 4.2.6.8 and 6.1.1.4'
H H 0.0000 0.0000 'International Tables Vol C Tables 4.2.6.8 and 6.1.1.4'
Cl Cl 0.3639 0.7018 'International Tables Vol C Tables 4.2.6.8 and 6.1.1.4'
O O 0.0492 0.0322 'International Tables Vol C Tables 4.2.6.8 and 6.1.1.4'
P P 0.2955 0.4335 'International Tables Vol C Tables 4.2.6.8 and 6.1.1.4'
Sm Sm -5.3236 12.2178 'International Tables Vol C Tables 4.2.6.8 and 6.1.1.4'

loop_
_geom_angle_atom_site_label_1
_geom_angle_atom_site_label_2
_geom_angle_atom_site_label_3
_geom_angle
_geom_angle_site_symmetry_1
_geom_angle_site_symmetry_3
_geom_angle_publ_flag
Cl2 Sm1 Cl3 110.26(2) . . ?
Cl2 Sm1 Cl1 82.55(2) . . ?
Cl3 Sm1 Cl1 161.87(2) . . ?
O2 Sm1 Cl2 128.81(5) . . ?
O2 Sm1 Cl3 101.39(5) . . ?
O2 Sm1 Cl1 78.51(5) . . ?
O2 Sm1 O4 78.43(6) . . ?
O3 Sm1 Cl2 77.47(5) . . ?
O3 Sm1 Cl3 82.21(5) . . ?
O3 Sm1 Cl1 88.43(5) . . ?
O3 Sm1 O2 147.66(6) . . ?
O3 Sm1 O1 141.57(6) . . ?
O3 Sm1 O4 70.42(6) . . ?
O1 Sm1 Cl2 78.56(5) . . ?
O1 Sm1 Cl3 78.47(5) . . ?
O1 Sm1 Cl1 117.62(5) . . ?
O1 Sm1 O2 69.45(6) . . ?
O1 Sm1 O4 136.84(7) . . ?
O4 Sm1 Cl2 144.45(5) . . ?
O4 Sm1 Cl3 80.53(5) . . ?
O4 Sm1 Cl1 81.71(5) . . ?
O3 P3 C43 114.27(11) . . ?
O3 P3 C31 107.53(11) . . ?
O3 P3 C37 112.02(12) . . ?
C31 P3 C43 106.31(12) . . ?
C37 P3 C43 107.18(12) . . ?
C37 P3 C31 109.32(12) . . ?
O4 P4 C48 116.05(11) . . ?
O4 P4 C49 110.47(11) . . ?
O4 P4 C55 111.66(12) . . ?
C49 P4 C48 106.55(12) . . ?
C49 P4 C55 107.73(12) . . ?
C55 P4 C48 103.84(12) . . ?
O2 P2 C19 110.87(12) . . ?
O2 P2 C25 111.87(12) . . ?
O2 P2 C18 112.51(12) . . ?
C19 P2 C18 107.32(12) . . ?
C25 P2 C19 108.54(12) . . ?
C25 P2 C18 105.45(13) . . ?
O1 P1 C13 115.01(12) . . ?
O1 P1 C7 114.20(12) . . ?
O1 P1 C1 108.90(14) . . ?
C7 P1 C13 107.39(13) . . ?
C7 P1 C1 104.63(15) . . ?
C1 P1 C13 105.89(13) . . ?
P2 O2 Sm1 159.45(12) . . ?
P3 O3 Sm1 156.86(11) . . ?
P1 O1 Sm1 141.69(11) . . ?
P4 O4 Sm1 149.58(11) . . ?
C48 C43 P3 125.12(19) . . ?
C44 C43 P3 116.3(2) . . ?
C44 C43 C48 118.6(2) . . ?
C43 C48 P4 125.33(19) . . ?
C47 C48 P4 116.2(2) . . ?
C47 C48 C43 118.2(2) . . ?
C24 C19 P2 118.0(2) . . ?
C24 C19 C20 120.0(3) . . ?
C20 C19 P2 122.0(2) . . ?
C50 C49 P4 116.4(2) . . ?
C54 C49 P4 124.2(2) . . ?
C54 C49 C50 119.3(2) . . ?
C41 C42 C37 120.0(3) . . ?
C36 C31 P3 124.2(2) . . ?
C36 C31 C32 120.0(3) . . ?
C32 C31 P3 115.7(2) . . ?
C30 C25 P2 116.6(2) . . ?
C26 C25 P2 123.7(2) . . ?
C26 C25 C30 119.7(3) . . ?
C60 C59 C58 120.8(3) . . ?
C59 C58 C57 119.8(3) . . ?
C18 C13 P1 125.3(2) . . ?
C14 C13 P1 116.8(2) . . ?
C14 C13 C18 117.9(3) . . ?
C40 C39 C38 120.4(3) . . ?
C34 C33 C32 120.5(3) . . ?
C56 C55 P4 118.3(2) . . ?
C56 C55 C60 120.0(2) . . ?
C60 C55 P4 121.7(2) . . ?
C19 C24 C23 119.3(3) . . ?
C57 C56 C55 119.9(3) . . ?
C46 C47 C48 122.1(3) . . ?
C42 C41 C40 120.4(3) . . ?
C58 C57 C56 120.1(3) . . ?
C45 C44 C43 122.0(3) . . ?
C13 C18 P2 125.0(2) . . ?
C17 C18 P2 115.8(2) . . ?
C17 C18 C13 119.1(3) . . ?
C8 C7 P1 122.8(2) . . ?
C8 C7 C12 119.7(3) . . ?
C12 C7 P1 117.0(2) . . ?
C35 C36 C31 119.6(3) . . ?
C42 C37 P3 122.6(2) . . ?
C42 C37 C38 119.9(3) . . ?
C38 C37 P3 117.4(2) . . ?
C11 C10 C9 120.5(3) . . ?
C39 C38 C37 119.5(3) . . ?
C2 C1 P1 121.6(3) . . ?
C6 C1 P1 118.6(3) . . ?
C6 C1 C2 119.8(4) . . ?
C45 C46 C47 119.9(2) . . ?
C59 C60 C55 119.2(3) . . ?
C51 C50 C49 119.6(3) . . ?
C28 C29 C30 120.5(3) . . ?
C27 C28 C29 119.7(3) . . ?
C21 C20 C19 119.8(3) . . ?
C50 C51 C52 120.7(3) . . ?
C41 C40 C39 119.8(3) . . ?
C29 C30 C25 119.5(3) . . ?
C33 C32 C31 119.6(3) . . ?
C10 C11 C12 120.5(3) . . ?
C34 C35 C36 120.3(3) . . ?
C27 C26 C25 120.0(3) . . ?
C49 C54 C53 120.6(3) . . ?
C9 C8 C7 120.1(3) . . ?
C33 C34 C35 120.1(3) . . ?
C10 C9 C8 119.8(3) . . ?
C46 C45 C44 119.2(3) . . ?
C53 C52 C51 119.7(3) . . ?
C18 C17 C16 121.3(3) . . ?
C11 C12 C7 119.3(3) . . ?
C15 C14 C13 121.9(3) . . ?
C23 C22 C21 119.9(3) . . ?
C52 C53 C54 120.0(3) . . ?
C16 C15 C14 120.5(3) . . ?
C28 C27 C26 120.5(3) . . ?
C15 C16 C17 119.3(3) . . ?
C22 C21 C20 120.3(3) . . ?
C22 C23 C24 120.7(3) . . ?
C3 C2 C1 120.1(5) . . ?
C1 C6 C5 118.9(5) . . ?
C3 C4 C5 121.1(4) . . ?
C4 C5 C6 119.5(5) . . ?
C4 C3 C2 120.6(5) . . ?

loop_
_geom_bond_atom_site_label_1
_geom_bond_atom_site_label_2
_geom_bond_distance
_geom_bond_site_symmetry_2
_geom_bond_publ_flag
Sm1 Cl2 2.7217(7) . ?
Sm1 Cl3 2.7374(7) . ?
Sm1 Cl1 2.7443(6) . ?
Sm1 O2 2.3723(18) . ?
Sm1 O3 2.3310(17) . ?
Sm1 O1 2.3628(18) . ?
Sm1 O4 2.4102(18) . ?
P3 O3 1.4896(18) . ?
P3 C43 1.826(3) . ?
P3 C31 1.799(3) . ?
P3 C37 1.793(3) . ?
P4 O4 1.4900(18) . ?
P4 C48 1.826(3) . ?
P4 C49 1.807(3) . ?
P4 C55 1.810(3) . ?
P2 O2 1.4984(19) . ?
P2 C19 1.802(3) . ?
P2 C25 1.801(3) . ?
P2 C18 1.816(3) . ?
P1 O1 1.4958(19) . ?
P1 C13 1.827(3) . ?
P1 C7 1.792(3) . ?
P1 C1 1.799(3) . ?
C43 C48 1.423(4) . ?
C43 C44 1.399(4) . ?
C48 C47 1.393(4) . ?
C19 C24 1.393(4) . ?
C19 C20 1.401(4) . ?
C49 C50 1.406(4) . ?
C49 C54 1.387(4) . ?
C42 C41 1.388(4) . ?
C42 C37 1.396(4) . ?
C31 C36 1.396(4) . ?
C31 C32 1.402(4) . ?
C25 C30 1.398(4) . ?
C25 C26 1.386(4) . ?
C59 C58 1.386(4) . ?
C59 C60 1.385(4) . ?
C58 C57 1.387(4) . ?
C13 C18 1.423(4) . ?
C13 C14 1.401(4) . ?
C39 C38 1.396(4) . ?
C39 C40 1.392(5) . ?
C33 C32 1.388(4) . ?
C33 C34 1.386(5) . ?
C55 C56 1.391(4) . ?
C55 C60 1.401(4) . ?
C24 C23 1.397(4) . ?
C56 C57 1.390(4) . ?
C47 C46 1.391(4) . ?
C41 C40 1.391(5) . ?
C44 C45 1.392(4) . ?
C18 C17 1.394(4) . ?
C7 C8 1.396(4) . ?
C7 C12 1.401(4) . ?
C36 C35 1.394(4) . ?
C37 C38 1.400(4) . ?
C10 C11 1.380(5) . ?
C10 C9 1.382(5) . ?
C1 C2 1.399(5) . ?
C1 C6 1.377(6) . ?
C46 C45 1.379(4) . ?
C50 C51 1.384(4) . ?
C29 C28 1.385(4) . ?
C29 C30 1.386(4) . ?
C28 C27 1.379(4) . ?
C20 C21 1.388(4) . ?
C51 C52 1.390(4) . ?
C11 C12 1.388(4) . ?
C35 C34 1.388(5) . ?
C26 C27 1.384(4) . ?
C54 C53 1.389(4) . ?
C8 C9 1.387(5) . ?
C52 C53 1.386(4) . ?
C17 C16 1.399(4) . ?
C14 C15 1.379(5) . ?
C22 C21 1.388(5) . ?
C22 C23 1.384(5) . ?
C15 C16 1.373(5) . ?
C2 C3 1.371(6) . ?
C6 C5 1.407(6) . ?
C4 C5 1.384(10) . ?
C4 C3 1.338(10) . ?
